data_1512764
loop_
_publ_author_name
'Anna Jozwiuk'
'Zhaodong Wang'
'Douglas R. Powell'
'Robert P. Houser'

_publ_section_title
;
 Copper(II) complexes of symmetric and asymmetric bis(imine) ligands:
 Tuning the Cu(I)/Cu(II) redox couple
;
_journal_name_full
;
Inorganica Chimica Acta
;
_journal_page_first 415
_journal_page_last 422
_journal_paper_doi 10.1016/j.ica.2012.08.026
_journal_volume 394
_journal_year 2013
_chemical_formula_moiety 'C44 H44 Cl2 Cu2 N8 O10, 2(C H4 O), 2(Cl O4)'
_chemical_formula_sum 'C46 H52 Cl4 Cu2 N8 O20'
_chemical_formula_weight 1305.84
_space_group_IT_number 15
_symmetry_cell_setting monoclinic
_symmetry_space_group_name_Hall '-C 2yc'
_symmetry_space_group_name_H-M 'C 1 2/c 1'
_atom_sites_solution_hydrogens geom
_atom_sites_solution_primary direct
_atom_sites_solution_secondary difmap
_cell_angle_alpha 90.00
_cell_angle_beta 110.162(16)
_cell_angle_gamma 90.00
_cell_formula_units_Z 4
_cell_length_a 20.587(12)
_cell_length_b 12.266(7)
_cell_length_c 21.779(12)
_cell_measurement_reflns_used 5884
_cell_measurement_temperature 100(2)
_cell_measurement_theta_max 28.13
_cell_measurement_theta_min 2.35
_cell_volume 5163(5)
_computing_cell_refinement 'Bruker SMART, 1998'
_computing_data_collection 'Bruker SMART, 1998'
_computing_data_reduction 'Bruker SAINT, 1998'
_computing_molecular_graphics 'SHELXTL (Sheldrick, 2008)'
_computing_publication_material 'SHELXTL (Sheldrick, 2008)'
_computing_structure_refinement 'SHELXTL (Sheldrick, 2008)'
_computing_structure_solution 'SHELXTL (Sheldrick, 2008)'
_diffrn_ambient_temperature 100(2)
_diffrn_measured_fraction_theta_full 1.000
_diffrn_measured_fraction_theta_max 0.989
_diffrn_measurement_device_type 'CCD Bruker APEX'
_diffrn_measurement_method '\f and \w scans'
_diffrn_radiation_monochromator graphite
_diffrn_radiation_source 'fine-focus sealed tube'
_diffrn_radiation_type MoK\a
_diffrn_radiation_wavelength 0.71073
_diffrn_reflns_av_R_equivalents 0.0906
_diffrn_reflns_av_sigmaI/netI 0.0590
_diffrn_reflns_limit_h_max 27
_diffrn_reflns_limit_h_min -27
_diffrn_reflns_limit_k_max 16
_diffrn_reflns_limit_k_min -16
_diffrn_reflns_limit_l_max 29
_diffrn_reflns_limit_l_min -29
_diffrn_reflns_number 43895
_diffrn_reflns_theta_full 25.00
_diffrn_reflns_theta_max 28.52
_diffrn_reflns_theta_min 1.97
_diffrn_standards_number 0
_exptl_absorpt_coefficient_mu 1.119
_exptl_absorpt_correction_T_max 0.827
_exptl_absorpt_correction_T_min 0.591
_exptl_absorpt_correction_type multi-scan
_exptl_absorpt_process_details 'SADABS (Sheldrick, 2007)'
_exptl_crystal_colour green
_exptl_crystal_density_diffrn 1.680
_exptl_crystal_density_method 'not measured'
_exptl_crystal_description prism
_exptl_crystal_F_000 2680
_exptl_crystal_size_max 0.52
_exptl_crystal_size_mid 0.26
_exptl_crystal_size_min 0.18
_refine_diff_density_max 0.536
_refine_diff_density_min -0.587
_refine_diff_density_rms 0.089
_refine_ls_extinction_method none
_refine_ls_goodness_of_fit_ref 1.001
_refine_ls_hydrogen_treatment mixed
_refine_ls_matrix_type full
_refine_ls_number_parameters 367
_refine_ls_number_reflns 6495
_refine_ls_number_restraints 0
_refine_ls_restrained_S_all 1.001
_refine_ls_R_factor_all 0.0677
_refine_ls_R_factor_gt 0.0456
_refine_ls_shift/su_max 0.000
_refine_ls_shift/su_mean 0.000
_refine_ls_structure_factor_coef Fsqd
_refine_ls_weighting_details 'calc w=1/[\s^2^(Fo^2^)+(0.0480P)^2^+9.8000P] where P=(Fo^2^+2Fc^2^)/3'
_refine_ls_weighting_scheme calc
_refine_ls_wR_factor_gt 0.1027
_refine_ls_wR_factor_ref 0.1118
_reflns_number_gt 5004
_reflns_number_total 6495
_reflns_threshold_expression I>2\s(I)
_cod_data_source_file ICA-2013-394-415-422-1.cif
_cod_data_source_block compound_2_
_cod_depositor_comments
;
The following automatic conversions were performed:

data name '_iucr_refine_instruction_details' was replaced with
'_iucr_refine_instructions_details' as specified in the replacement
file 'data/replacement-values/replacement_tags.lst'.

Automatic conversion script
Id: cif_correct_tags 9268 2022-04-12 08:56:07Z antanas 
;
_cod_original_sg_symbol_H-M 'C 2/c'
_cod_database_code 1512764

loop_
_symmetry_equiv_pos_as_xyz
'x, y, z'
'-x, y, -z+1/2'
'x+1/2, y+1/2, z'
'-x+1/2, y+1/2, -z+1/2'
'-x, -y, -z'
'x, -y, z-1/2'
'-x+1/2, -y+1/2, -z'
'x+1/2, -y+1/2, z-1/2'

loop_
_atom_site_label
_atom_site_type_symbol
_atom_site_fract_x
_atom_site_fract_y
_atom_site_fract_z
_atom_site_U_iso_or_equiv
_atom_site_adp_type
_atom_site_occupancy
_atom_site_symmetry_multiplicity
_atom_site_calc_flag
_atom_site_refinement_flags
Cu1 Cu 0.248947(17) 0.31374(3) 0.067283(16) 0.01544(10) Uani 1 1 d .
O1 O 0.24933(10) 0.16195(15) 0.04551(9) 0.0179(4) Uani 1 1 d .
C2 C 0.20345(15) 0.0909(2) 0.05125(13) 0.0174(6) Uani 1 1 d .
C3 C 0.22006(16) -0.0215(2) 0.05507(13) 0.0212(6) Uani 1 1 d .
H3 H 0.2647 -0.0433 0.0561 0.025 Uiso 1 1 calc R
C4 C 0.17302(17) -0.1000(2) 0.05735(14) 0.0261(7) Uani 1 1 d .
H4 H 0.1854 -0.1749 0.0593 0.031 Uiso 1 1 calc R
C5 C 0.10736(18) -0.0707(2) 0.05685(15) 0.0294(7) Uani 1 1 d .
H5 H 0.0752 -0.1250 0.0588 0.035 Uiso 1 1 calc R
C6 C 0.08966(16) 0.0383(2) 0.05347(14) 0.0237(6) Uani 1 1 d .
H6 H 0.0448 0.0585 0.0526 0.028 Uiso 1 1 calc R
C7 C 0.13711(15) 0.1203(2) 0.05134(13) 0.0179(6) Uani 1 1 d .
C8 C 0.11276(15) 0.2320(2) 0.04612(13) 0.0181(6) Uani 1 1 d .
H8 H 0.0653 0.2423 0.0406 0.022 Uiso 1 1 calc R
N9 N 0.14895(12) 0.31908(18) 0.04824(11) 0.0157(5) Uani 1 1 d .
C10 C 0.11131(15) 0.4231(2) 0.03610(13) 0.0187(6) Uani 1 1 d .
H10A H 0.0634 0.4094 0.0345 0.022 Uiso 1 1 calc R
H10B H 0.1088 0.4505 -0.0074 0.022 Uiso 1 1 calc R
C11 C 0.14345(14) 0.5131(2) 0.08755(13) 0.0168(6) Uani 1 1 d .
C12 C 0.09035(15) 0.6083(2) 0.07274(14) 0.0231(6) Uani 1 1 d .
H12A H 0.0466 0.5818 0.0757 0.035 Uiso 1 1 d R
H12B H 0.0824 0.6362 0.0286 0.035 Uiso 1 1 d R
H12C H 0.1086 0.6669 0.1046 0.035 Uiso 1 1 d R
C13 C 0.15175(14) 0.4725(2) 0.15580(13) 0.0167(6) Uani 1 1 d .
N14 N 0.20950(13) 0.49400(18) 0.20718(11) 0.0167(5) Uani 1 1 d .
H14 H 0.2427(16) 0.523(3) 0.2005(15) 0.020 Uiso 1 1 d .
C15 C 0.21707(16) 0.4680(2) 0.26921(14) 0.0210(6) Uani 1 1 d .
H15 H 0.2591 0.4847 0.3034 0.025 Uiso 1 1 calc R
C16 C 0.16492(16) 0.4179(2) 0.28343(15) 0.0250(7) Uani 1 1 d .
H16 H 0.1701 0.3992 0.3272 0.030 Uiso 1 1 calc R
C17 C 0.10416(17) 0.3949(3) 0.23259(16) 0.0278(7) Uani 1 1 d .
H17 H 0.0667 0.3612 0.2413 0.033 Uiso 1 1 calc R
C18 C 0.09822(16) 0.4211(2) 0.16887(14) 0.0229(6) Uani 1 1 d .
H18 H 0.0569 0.4035 0.1339 0.028 Uiso 1 1 calc R
C19 C 0.20939(14) 0.5581(2) 0.08008(13) 0.0170(6) Uani 1 1 d .
H19A H 0.1979 0.5909 0.0361 0.020 Uiso 1 1 calc R
H19B H 0.2282 0.6165 0.1128 0.020 Uiso 1 1 calc R
N20 N 0.26263(12) 0.47427(18) 0.08862(11) 0.0163(5) Uani 1 1 d .
C21 C 0.32577(15) 0.5045(2) 0.10556(13) 0.0190(6) Uani 1 1 d .
H21 H 0.3380 0.5795 0.1115 0.023 Uiso 1 1 calc R
C22 C 0.37872(15) 0.4201(2) 0.11560(13) 0.0200(6) Uani 1 1 d .
C23 C 0.44890(16) 0.4413(3) 0.14035(16) 0.0288(7) Uani 1 1 d .
H23 H 0.4659 0.5139 0.1473 0.035 Uiso 1 1 calc R
C24 C 0.49395(17) 0.3528(3) 0.15482(16) 0.0327(8) Uani 1 1 d .
H24 H 0.5425 0.3645 0.1723 0.039 Uiso 1 1 calc R
C25 C 0.46797(16) 0.2480(3) 0.14373(15) 0.0296(7) Uani 1 1 d .
H25 H 0.4983 0.1871 0.1545 0.036 Uiso 1 1 calc R
C26 C 0.39655(16) 0.2327(3) 0.11643(14) 0.0235(6) Uani 1 1 d .
H26 H 0.3785 0.1608 0.1076 0.028 Uiso 1 1 calc R
N27 N 0.35290(12) 0.31779(19) 0.10247(11) 0.0187(5) Uani 1 1 d .
Cl1A Cl 0.31839(4) 0.25968(5) 0.24542(3) 0.02000(15) Uani 1 1 d .
O1A O 0.29985(12) 0.25263(17) 0.30369(10) 0.0295(5) Uani 1 1 d .
O2A O 0.25706(11) 0.23745(18) 0.18905(10) 0.0280(5) Uani 1 1 d .
O3A O 0.34266(11) 0.36835(16) 0.23984(10) 0.0253(5) Uani 1 1 d .
O4A O 0.37163(12) 0.18190(17) 0.24948(12) 0.0333(5) Uani 1 1 d .
Cl1B Cl 0.41929(4) 0.79365(6) 0.10342(3) 0.02129(16) Uani 1 1 d .
O1B O 0.42790(13) 0.91014(19) 0.10754(14) 0.0451(7) Uani 1 1 d .
O2B O 0.34776(11) 0.77018(19) 0.06979(12) 0.0350(6) Uani 1 1 d .
O3B O 0.46095(13) 0.7477(2) 0.06912(12) 0.0396(6) Uani 1 1 d .
O4B O 0.44054(14) 0.7476(2) 0.16738(11) 0.0426(7) Uani 1 1 d .
O1S O 0.32387(11) 0.62541(18) 0.22639(11) 0.0272(5) Uani 1 1 d .
H1S H 0.304(2) 0.673(3) 0.2306(18) 0.033 Uiso 1 1 d .
C2S C 0.39136(17) 0.6104(3) 0.27463(16) 0.0344(8) Uani 1 1 d .
H2SA H 0.4239 0.6617 0.2663 0.052 Uiso 1 1 d R
H2SB H 0.4070 0.5356 0.2722 0.052 Uiso 1 1 d R
H2SC H 0.3893 0.6237 0.3183 0.052 Uiso 1 1 d R

loop_
_atom_site_aniso_label
_atom_site_aniso_U_11
_atom_site_aniso_U_22
_atom_site_aniso_U_33
_atom_site_aniso_U_23
_atom_site_aniso_U_13
_atom_site_aniso_U_12
Cu1 0.01428(18) 0.01537(16) 0.01700(18) -0.00177(13) 0.00581(13) 0.00055(13)
O1 0.0210(11) 0.0156(9) 0.0193(10) -0.0002(7) 0.0098(8) 0.0007(8)
C2 0.0217(15) 0.0185(13) 0.0110(13) -0.0010(10) 0.0044(11) -0.0013(11)
C3 0.0290(16) 0.0209(14) 0.0157(14) 0.0013(11) 0.0101(12) 0.0032(12)
C4 0.043(2) 0.0167(14) 0.0214(16) -0.0008(11) 0.0152(14) 0.0006(13)
C5 0.041(2) 0.0233(15) 0.0273(17) -0.0028(13) 0.0157(15) -0.0116(14)
C6 0.0236(16) 0.0252(15) 0.0231(15) -0.0037(12) 0.0092(13) -0.0053(12)
C7 0.0210(15) 0.0178(13) 0.0150(14) -0.0010(10) 0.0064(11) -0.0018(11)
C8 0.0178(14) 0.0223(14) 0.0154(14) -0.0030(11) 0.0072(11) 0.0013(11)
N9 0.0171(12) 0.0160(11) 0.0150(11) -0.0023(9) 0.0067(9) 0.0010(9)
C10 0.0184(15) 0.0179(13) 0.0190(14) -0.0011(11) 0.0053(12) 0.0028(11)
C11 0.0179(14) 0.0173(13) 0.0142(13) -0.0005(10) 0.0042(11) 0.0029(11)
C12 0.0233(16) 0.0217(14) 0.0222(15) 0.0001(11) 0.0053(12) 0.0061(12)
C13 0.0170(14) 0.0155(12) 0.0183(14) -0.0024(10) 0.0072(11) 0.0008(11)
N14 0.0173(12) 0.0164(11) 0.0188(12) 0.0016(9) 0.0094(10) 0.0008(9)
C15 0.0237(16) 0.0204(14) 0.0180(14) 0.0019(11) 0.0061(12) 0.0016(12)
C16 0.0328(18) 0.0248(15) 0.0203(15) 0.0038(12) 0.0128(13) -0.0007(13)
C17 0.0270(17) 0.0284(16) 0.0333(18) 0.0008(13) 0.0171(14) -0.0032(13)
C18 0.0213(15) 0.0261(15) 0.0217(15) -0.0002(12) 0.0078(12) -0.0053(12)
C19 0.0211(15) 0.0162(13) 0.0147(13) -0.0001(10) 0.0077(11) 0.0008(11)
N20 0.0194(12) 0.0180(11) 0.0133(11) -0.0006(9) 0.0079(9) 0.0002(9)
C21 0.0209(15) 0.0210(14) 0.0160(14) -0.0015(11) 0.0077(12) -0.0048(11)
C22 0.0182(14) 0.0276(15) 0.0161(14) -0.0012(11) 0.0082(12) -0.0001(12)
C23 0.0195(16) 0.0367(18) 0.0307(17) -0.0074(14) 0.0095(14) -0.0054(13)
C24 0.0159(16) 0.048(2) 0.0326(19) -0.0087(15) 0.0057(14) -0.0018(14)
C25 0.0211(16) 0.0407(19) 0.0263(17) -0.0042(14) 0.0073(13) 0.0074(14)
C26 0.0219(16) 0.0299(16) 0.0196(15) -0.0029(12) 0.0084(12) 0.0043(13)
N27 0.0164(12) 0.0263(12) 0.0150(12) -0.0015(9) 0.0073(10) 0.0023(10)
Cl1A 0.0205(4) 0.0193(3) 0.0199(3) 0.0014(3) 0.0066(3) -0.0007(3)
O1A 0.0417(14) 0.0274(12) 0.0222(11) 0.0015(9) 0.0146(10) -0.0013(10)
O2A 0.0252(12) 0.0332(12) 0.0215(11) -0.0007(9) 0.0028(9) -0.0082(9)
O3A 0.0239(11) 0.0206(10) 0.0310(12) 0.0034(9) 0.0090(9) -0.0016(9)
O4A 0.0279(13) 0.0238(11) 0.0512(15) 0.0058(10) 0.0174(11) 0.0068(9)
Cl1B 0.0198(4) 0.0250(4) 0.0207(4) 0.0006(3) 0.0089(3) 0.0012(3)
O1B 0.0340(14) 0.0268(13) 0.0724(19) -0.0009(12) 0.0156(13) -0.0042(11)
O2B 0.0196(12) 0.0359(13) 0.0449(15) -0.0037(11) 0.0053(10) -0.0004(10)
O3B 0.0385(15) 0.0536(16) 0.0356(14) 0.0000(11) 0.0241(12) 0.0122(12)
O4B 0.0494(16) 0.0584(17) 0.0214(12) 0.0102(11) 0.0142(11) 0.0197(13)
O1S 0.0217(12) 0.0242(12) 0.0347(13) -0.0028(10) 0.0083(10) 0.0002(9)
C2S 0.0312(19) 0.0358(18) 0.0298(18) 0.0024(14) 0.0024(15) -0.0056(15)

loop_
_atom_type_symbol
_atom_type_description
_atom_type_scat_dispersion_real
_atom_type_scat_dispersion_imag
_atom_type_scat_source
C C 0.0033 0.0016 'International Tables Vol C Tables 4.2.6.8 and 6.1.1.4'
H H 0.0000 0.0000 'International Tables Vol C Tables 4.2.6.8 and 6.1.1.4'
N N 0.0061 0.0033 'International Tables Vol C Tables 4.2.6.8 and 6.1.1.4'
O O 0.0106 0.0060 'International Tables Vol C Tables 4.2.6.8 and 6.1.1.4'
Cl Cl 0.1484 0.1585 'International Tables Vol C Tables 4.2.6.8 and 6.1.1.4'
Cu Cu 0.3201 1.2651 'International Tables Vol C Tables 4.2.6.8 and 6.1.1.4'

loop_
_geom_angle_atom_site_label_1
_geom_angle_atom_site_label_2
_geom_angle_atom_site_label_3
_geom_angle
_geom_angle_site_symmetry_1
_geom_angle_site_symmetry_3
O1 Cu1 N9 94.22(9) . .
O1 Cu1 N27 91.35(9) . .
N9 Cu1 N27 169.94(9) . .
O1 Cu1 N20 171.38(9) . .
N9 Cu1 N20 93.97(9) . .
N27 Cu1 N20 80.94(9) . .
O1 Cu1 O1 82.52(8) . 7
N9 Cu1 O1 99.14(8) . 7
N27 Cu1 O1 89.87(8) . 7
N20 Cu1 O1 93.55(8) . 7
O1 Cu1 O2A 84.53(8) . .
N9 Cu1 O2A 85.75(8) . .
N27 Cu1 O2A 86.46(8) . .
N20 Cu1 O2A 98.74(8) . .
O1 Cu1 O2A 166.45(6) 7 .
C2 O1 Cu1 123.47(17) . .
C2 O1 Cu1 115.23(16) . 7
Cu1 O1 Cu1 97.48(8) . 7
O1 C2 C7 123.6(2) . .
O1 C2 C3 118.8(3) . .
C7 C2 C3 117.6(3) . .
C4 C3 C2 121.6(3) . .
C4 C3 H3 119.2 . .
C2 C3 H3 119.2 . .
C3 C4 C5 120.6(3) . .
C3 C4 H4 119.7 . .
C5 C4 H4 119.7 . .
C6 C5 C4 119.2(3) . .
C6 C5 H5 120.4 . .
C4 C5 H5 120.4 . .
C5 C6 C7 121.2(3) . .
C5 C6 H6 119.4 . .
C7 C6 H6 119.4 . .
C2 C7 C6 119.8(3) . .
C2 C7 C8 123.4(2) . .
C6 C7 C8 116.8(3) . .
N9 C8 C7 126.7(3) . .
N9 C8 H8 116.6 . .
C7 C8 H8 116.6 . .
C8 N9 C10 116.7(2) . .
C8 N9 Cu1 122.07(19) . .
C10 N9 Cu1 121.25(18) . .
N9 C10 C11 114.9(2) . .
N9 C10 H10A 108.5 . .
C11 C10 H10A 108.5 . .
N9 C10 H10B 108.5 . .
C11 C10 H10B 108.5 . .
H10A C10 H10B 107.5 . .
C13 C11 C19 114.8(2) . .
C13 C11 C10 110.4(2) . .
C19 C11 C10 110.8(2) . .
C13 C11 C12 106.4(2) . .
C19 C11 C12 107.1(2) . .
C10 C11 C12 106.9(2) . .
C11 C12 H12A 109.5 . .
C11 C12 H12B 109.5 . .
H12A C12 H12B 109.5 . .
C11 C12 H12C 109.5 . .
H12A C12 H12C 109.5 . .
H12B C12 H12C 109.5 . .
N14 C13 C18 117.1(3) . .
N14 C13 C11 121.1(2) . .
C18 C13 C11 121.5(3) . .
C15 N14 C13 123.4(3) . .
C15 N14 H14 118(2) . .
C13 N14 H14 119(2) . .
N14 C15 C16 120.6(3) . .
N14 C15 H15 119.7 . .
C16 C15 H15 119.7 . .
C15 C16 C17 118.4(3) . .
C15 C16 H16 120.8 . .
C17 C16 H16 120.8 . .
C16 C17 C18 119.8(3) . .
C16 C17 H17 120.1 . .
C18 C17 H17 120.1 . .
C13 C18 C17 120.7(3) . .
C13 C18 H18 119.7 . .
C17 C18 H18 119.7 . .
N20 C19 C11 112.8(2) . .
N20 C19 H19A 109.0 . .
C11 C19 H19A 109.0 . .
N20 C19 H19B 109.0 . .
C11 C19 H19B 109.0 . .
H19A C19 H19B 107.8 . .
C21 N20 C19 118.3(2) . .
C21 N20 Cu1 113.38(19) . .
C19 N20 Cu1 127.94(18) . .
N20 C21 C22 117.9(3) . .
N20 C21 H21 121.0 . .
C22 C21 H21 121.0 . .
N27 C22 C23 122.6(3) . .
N27 C22 C21 114.0(2) . .
C23 C22 C21 123.4(3) . .
C22 C23 C24 117.9(3) . .
C22 C23 H23 121.1 . .
C24 C23 H23 121.1 . .
C25 C24 C23 119.9(3) . .
C25 C24 H24 120.0 . .
C23 C24 H24 120.0 . .
C24 C25 C26 119.1(3) . .
C24 C25 H25 120.4 . .
C26 C25 H25 120.4 . .
N27 C26 C25 121.1(3) . .
N27 C26 H26 119.4 . .
C25 C26 H26 119.4 . .
C26 N27 C22 119.3(3) . .
C26 N27 Cu1 127.5(2) . .
C22 N27 Cu1 113.09(19) . .
O4A Cl1A O3A 109.91(14) . .
O4A Cl1A O1A 109.47(14) . .
O3A Cl1A O1A 109.41(13) . .
O4A Cl1A O2A 110.55(15) . .
O3A Cl1A O2A 109.13(13) . .
O1A Cl1A O2A 108.34(14) . .
Cl1A O2A Cu1 119.70(12) . .
O4B Cl1B O2B 109.62(16) . .
O4B Cl1B O3B 108.44(15) . .
O2B Cl1B O3B 110.46(15) . .
O4B Cl1B O1B 110.07(16) . .
O2B Cl1B O1B 108.35(14) . .
O3B Cl1B O1B 109.90(16) . .
C2S O1S H1S 116(3) . .
O1S C2S H2SA 109.5 . .
O1S C2S H2SB 109.5 . .
H2SA C2S H2SB 109.5 . .
O1S C2S H2SC 109.5 . .
H2SA C2S H2SC 109.5 . .
H2SB C2S H2SC 109.5 . .

loop_
_geom_bond_atom_site_label_1
_geom_bond_atom_site_label_2
_geom_bond_distance
_geom_bond_site_symmetry_2
Cu1 O1 1.922(2) .
Cu1 N9 1.956(3) .
Cu1 N27 2.010(3) .
Cu1 N20 2.020(2) .
Cu1 O1 2.487(2) 7
Cu1 O2A 2.763(3) .
O1 C2 1.323(3) .
O1 Cu1 2.487(2) 7
C2 C7 1.413(4) .
C2 C3 1.415(4) .
C3 C4 1.379(4) .
C3 H3 0.9500 .
C4 C5 1.395(5) .
C4 H4 0.9500 .
C5 C6 1.380(4) .
C5 H5 0.9500 .
C6 C7 1.415(4) .
C6 H6 0.9500 .
C7 C8 1.449(4) .
C8 N9 1.294(4) .
C8 H8 0.9500 .
N9 C10 1.468(3) .
C10 C11 1.550(4) .
C10 H10A 0.9900 .
C10 H10B 0.9900 .
C11 C13 1.521(4) .
C11 C19 1.525(4) .
C11 C12 1.555(4) .
C12 H12A 0.9801 .
C12 H12B 0.9799 .
C12 H12C 0.9800 .
C13 N14 1.349(4) .
C13 C18 1.382(4) .
N14 C15 1.344(4) .
N14 H14 0.83(3) .
C15 C16 1.362(4) .
C15 H15 0.9500 .
C16 C17 1.384(4) .
C16 H16 0.9500 .
C17 C18 1.388(4) .
C17 H17 0.9500 .
C18 H18 0.9500 .
C19 N20 1.467(3) .
C19 H19A 0.9900 .
C19 H19B 0.9900 .
N20 C21 1.278(4) .
C21 C22 1.464(4) .
C21 H21 0.9500 .
C22 N27 1.354(4) .
C22 C23 1.382(4) .
C23 C24 1.391(5) .
C23 H23 0.9500 .
C24 C25 1.382(5) .
C24 H24 0.9500 .
C25 C26 1.396(4) .
C25 H25 0.9500 .
C26 N27 1.342(4) .
C26 H26 0.9500 .
Cl1A O4A 1.433(2) .
Cl1A O3A 1.443(2) .
Cl1A O1A 1.448(2) .
Cl1A O2A 1.452(2) .
Cl1B O4B 1.425(2) .
Cl1B O2B 1.430(2) .
Cl1B O3B 1.433(2) .
Cl1B O1B 1.439(3) .
O1S C2S 1.436(4) .
O1S H1S 0.74(4) .
C2S H2SA 0.9801 .
C2S H2SB 0.9799 .
C2S H2SC 0.9800 .

loop_
_geom_hbond_atom_site_label_D
_geom_hbond_atom_site_label_H
_geom_hbond_atom_site_label_A
_geom_hbond_distance_DH
_geom_hbond_distance_HA
_geom_hbond_distance_DA
_geom_hbond_angle_DHA
_geom_hbond_site_symmetry_A
N14 H14 O1S 0.83(3) 2.01(3) 2.764(3) 151(3) .
O1S H1S O1A 0.74(4) 2.24(4) 2.864(3) 144(4) 4

loop_
_geom_torsion_atom_site_label_1
_geom_torsion_atom_site_label_2
_geom_torsion_atom_site_label_3
_geom_torsion_atom_site_label_4
_geom_torsion
_geom_torsion_site_symmetry_1
_geom_torsion_site_symmetry_4
N9 Cu1 O1 C2 -28.3(2) . .
N27 Cu1 O1 C2 143.3(2) . .
O1 Cu1 O1 C2 -127.0(2) 7 .
O2A Cu1 O1 C2 57.0(2) . .
N9 Cu1 O1 Cu1 98.68(9) . 7
N27 Cu1 O1 Cu1 -89.69(9) . 7
O2A Cu1 O1 Cu1 -176.01(7) . 7
Cu1 O1 C2 C7 23.0(3) . .
Cu1 O1 C2 C7 -95.9(3) 7 .
Cu1 O1 C2 C3 -159.45(19) . .
Cu1 O1 C2 C3 81.6(3) 7 .
O1 C2 C3 C4 -176.3(3) . .
C7 C2 C3 C4 1.4(4) . .
C2 C3 C4 C5 -0.9(4) . .
C3 C4 C5 C6 0.5(5) . .
C4 C5 C6 C7 -0.8(5) . .
O1 C2 C7 C6 175.9(2) . .
C3 C2 C7 C6 -1.6(4) . .
O1 C2 C7 C8 -1.0(4) . .
C3 C2 C7 C8 -178.5(2) . .
C5 C6 C7 C2 1.3(4) . .
C5 C6 C7 C8 178.4(3) . .
C2 C7 C8 N9 -8.4(4) . .
C6 C7 C8 N9 174.6(3) . .
C7 C8 N9 C10 174.8(2) . .
C7 C8 N9 Cu1 -5.7(4) . .
O1 Cu1 N9 C8 19.6(2) . .
N27 Cu1 N9 C8 -103.9(5) . .
N20 Cu1 N9 C8 -163.1(2) . .
O1 Cu1 N9 C8 102.7(2) 7 .
O2A Cu1 N9 C8 -64.6(2) . .
O1 Cu1 N9 C10 -160.91(19) . .
N27 Cu1 N9 C10 75.6(6) . .
N20 Cu1 N9 C10 16.4(2) . .
O1 Cu1 N9 C10 -77.83(19) 7 .
O2A Cu1 N9 C10 114.91(19) . .
C8 N9 C10 C11 130.1(3) . .
Cu1 N9 C10 C11 -49.4(3) . .
N9 C10 C11 C13 -55.4(3) . .
N9 C10 C11 C19 72.8(3) . .
N9 C10 C11 C12 -170.8(2) . .
C19 C11 C13 N14 11.7(4) . .
C10 C11 C13 N14 137.7(3) . .
C12 C11 C13 N14 -106.6(3) . .
C19 C11 C13 C18 -174.4(3) . .
C10 C11 C13 C18 -48.4(3) . .
C12 C11 C13 C18 67.3(3) . .
C18 C13 N14 C15 0.1(4) . .
C11 C13 N14 C15 174.2(2) . .
C13 N14 C15 C16 -0.5(4) . .
N14 C15 C16 C17 -0.2(4) . .
C15 C16 C17 C18 1.2(5) . .
N14 C13 C18 C17 1.0(4) . .
C11 C13 C18 C17 -173.1(3) . .
C16 C17 C18 C13 -1.6(5) . .
C13 C11 C19 N20 65.8(3) . .
C10 C11 C19 N20 -60.0(3) . .
C12 C11 C19 N20 -176.3(2) . .
C11 C19 N20 C21 -156.6(2) . .
C11 C19 N20 Cu1 30.8(3) . .
N9 Cu1 N20 C21 179.0(2) . .
N27 Cu1 N20 C21 7.69(19) . .
O1 Cu1 N20 C21 -81.61(19) 7 .
O2A Cu1 N20 C21 92.66(19) . .
N9 Cu1 N20 C19 -8.2(2) . .
N27 Cu1 N20 C19 -179.5(2) . .
O1 Cu1 N20 C19 91.2(2) 7 .
O2A Cu1 N20 C19 -94.5(2) . .
C19 N20 C21 C22 178.5(2) . .
Cu1 N20 C21 C22 -7.9(3) . .
N20 C21 C22 N27 2.8(4) . .
N20 C21 C22 C23 -173.1(3) . .
N27 C22 C23 C24 -3.0(4) . .
C21 C22 C23 C24 172.6(3) . .
C22 C23 C24 C25 0.6(5) . .
C23 C24 C25 C26 1.6(5) . .
C24 C25 C26 N27 -1.7(5) . .
C25 C26 N27 C22 -0.5(4) . .
C25 C26 N27 Cu1 -176.9(2) . .
C23 C22 N27 C26 2.9(4) . .
C21 C22 N27 C26 -173.0(2) . .
C23 C22 N27 Cu1 179.8(2) . .
C21 C22 N27 Cu1 3.8(3) . .
O1 Cu1 N27 C26 -13.4(2) . .
N9 Cu1 N27 C26 110.3(5) . .
N20 Cu1 N27 C26 170.4(2) . .
O1 Cu1 N27 C26 -95.9(2) 7 .
O2A Cu1 N27 C26 71.0(2) . .
O1 Cu1 N27 C22 170.03(19) . .
N9 Cu1 N27 C22 -66.3(6) . .
N20 Cu1 N27 C22 -6.10(18) . .
O1 Cu1 N27 C22 87.52(19) 7 .
O2A Cu1 N27 C22 -105.53(19) . .
O4A Cl1A O2A Cu1 -83.13(16) . .
O3A Cl1A O2A Cu1 37.86(17) . .
O1A Cl1A O2A Cu1 156.91(12) . .
O1 Cu1 O2A Cl1A 114.71(15) . .
N9 Cu1 O2A Cl1A -150.62(15) . .
N27 Cu1 O2A Cl1A 23.01(15) . .
N20 Cu1 O2A Cl1A -57.25(15) . .
O1 Cu1 O2A Cl1A 97.6(3) 7 .
